data_4112309
loop_
_publ_author_name
'Norihiro Ikemoto'
'David M. Tellers'
'Spencer D. Dreher'
'Jinchu Liu'
'Angie Huang'
'Nelo R. Rivera'
'Eugenia Njolito'
'Yi Hsiao'
'J. Christopher McWilliams'
'J. Michael Williams'
'Joseph D. Armstrong'
'Yongkui Sun'
'David J. Mathre'
'Edward J. J. Grabowski'
'Richard D. Tillyer'

_publ_contact_author 'Nori Ikemoto'
_publ_contact_author_email norihiro_ikemoto@merck.com
_publ_section_title
;
 Highly Diastereoselective Heterogeneously Catalyzed Hydrogenation of
 Enamines for the Synthesis of Chiral \b-Amino Acid Derivatives
;
_journal_name_full 'Journal of the American Chemical Society'
_journal_page_first 3048
_journal_page_last 3049
_journal_paper_doi 10.1021/ja038812t
_journal_volume 126
_journal_year 2004
_chemical_absolute_configuration syn
_chemical_formula_moiety 'C15 H20 N2 O3'
_chemical_formula_sum 'C15 H20 N2 O3'
_chemical_formula_weight 276.33
_chemical_melting_point 435
_chemical_name_common DJM2471m
_chemical_name_systematic
; 
 ? 
;
_space_group_IT_number 19
_symmetry_cell_setting orthorhombic
_symmetry_space_group_name_Hall 'P 2ac 2ab'
_symmetry_space_group_name_H-M 'P 21 21 21'
_atom_sites_solution_hydrogens geom
_atom_sites_solution_primary direct
_atom_sites_solution_secondary difmap
_audit_creation_method SHELXL-97
_cell_angle_alpha 90.00
_cell_angle_beta 90.00
_cell_angle_gamma 90.00
_cell_formula_units_Z 4
_cell_length_a 8.946(4)
_cell_length_b 10.000(4)
_cell_length_c 16.443(7)
_cell_measurement_reflns_used 7734
_cell_measurement_temperature 298(2)
_cell_measurement_theta_max 26.33
_cell_measurement_theta_min 2.38
_cell_volume 1471.0(11)
_computing_cell_refinement 'Bruker SMART'
_computing_data_collection 'Bruker SMART'
_computing_data_reduction 'Bruker SAINT'
_computing_molecular_graphics 'Bruker SHELXTL'
_computing_publication_material 'Bruker SHELXTL'
_computing_structure_refinement 'SHELXL-97 (Sheldrick, 1997)'
_computing_structure_solution 'SHELXS-97 (Sheldrick, 1990)'
_diffrn_ambient_temperature 298(2)
_diffrn_measured_fraction_theta_full 0.999
_diffrn_measured_fraction_theta_max 0.999
_diffrn_measurement_device_type 'CCD area detector'
_diffrn_measurement_method 'phi and omega scans'
_diffrn_radiation_monochromator graphite
_diffrn_radiation_source 'sealed tube'
_diffrn_radiation_type MoK\a
_diffrn_radiation_wavelength 0.71073
_diffrn_reflns_av_R_equivalents 0.0679
_diffrn_reflns_av_sigmaI/netI 0.0338
_diffrn_reflns_limit_h_max 11
_diffrn_reflns_limit_h_min -11
_diffrn_reflns_limit_k_max 12
_diffrn_reflns_limit_k_min -12
_diffrn_reflns_limit_l_max 20
_diffrn_reflns_limit_l_min -20
_diffrn_reflns_number 15694
_diffrn_reflns_theta_full 26.43
_diffrn_reflns_theta_max 26.43
_diffrn_reflns_theta_min 2.38
_exptl_absorpt_coefficient_mu 0.087
_exptl_absorpt_correction_type none
_exptl_crystal_colour colorless
_exptl_crystal_density_diffrn 1.248
_exptl_crystal_density_meas 0
_exptl_crystal_description rod
_exptl_crystal_F_000 592
_exptl_crystal_preparation methanol
_exptl_crystal_size_max 0.4
_exptl_crystal_size_mid 0.2
_exptl_crystal_size_min 0.2
_refine_diff_density_max 0.205
_refine_diff_density_min -0.200
_refine_diff_density_rms 0.053
_refine_ls_abs_structure_details 'Flack H D (1983), Acta Cryst. A39, 876-881'
_refine_ls_abs_structure_Flack -0.9(10)
_refine_ls_extinction_coef 0.023(4)
_refine_ls_extinction_expression Fc^*^=kFc[1+0.001xFc^2^\l^3^/sin(2\q)]^-1/4^
_refine_ls_extinction_method SHELXL
_refine_ls_goodness_of_fit_ref 1.077
_refine_ls_hydrogen_treatment mixed
_refine_ls_matrix_type full
_refine_ls_number_parameters 185
_refine_ls_number_reflns 3035
_refine_ls_number_restraints 0
_refine_ls_restrained_S_all 1.077
_refine_ls_R_factor_all 0.0415
_refine_ls_R_factor_gt 0.0393
_refine_ls_shift/su_max 0.000
_refine_ls_shift/su_mean 0.000
_refine_ls_structure_factor_coef Fsqd
_refine_ls_weighting_details 'calc w=1/[\s^2^(Fo^2^)+(0.0730P)^2^+0.0097P] where P=(Fo^2^+2Fc^2^)/3'
_refine_ls_weighting_scheme calc
_refine_ls_wR_factor_gt 0.1044
_refine_ls_wR_factor_ref 0.1061
_reflns_number_gt 2815
_reflns_number_total 3035
_reflns_threshold_expression >2sigma(I)
_cod_data_source_file ja038812tsi20030930_051909.cif
_cod_data_source_block djm2471m
_cod_database_code 4112309

loop_
_symmetry_equiv_pos_as_xyz
'x, y, z'
'-x+1/2, -y, z+1/2'
'-x, y+1/2, -z+1/2'
'x+1/2, -y+1/2, -z'

loop_
_atom_site_label
_atom_site_type_symbol
_atom_site_fract_x
_atom_site_fract_y
_atom_site_fract_z
_atom_site_U_iso_or_equiv
_atom_site_adp_type
_atom_site_occupancy
_atom_site_symmetry_multiplicity
_atom_site_calc_flag
_atom_site_refinement_flags
C1 C 0.76103(17) 0.05832(16) 0.01217(9) 0.0431(3) Uani 1 1 d .
C2 C 0.76959(18) 0.18905(15) -0.02111(8) 0.0442(4) Uani 1 1 d .
H2 H 0.7443 0.1987 -0.0757 0.053 Uiso 1 1 calc R
C3 C 0.81134(15) 0.30116(14) 0.01943(8) 0.0366(3) Uani 1 1 d .
C4 C 0.80965(17) 0.43405(16) -0.02489(8) 0.0429(3) Uani 1 1 d .
H4 H 0.8548 0.5014 0.0108 0.051 Uiso 1 1 calc R
C5 C 0.9014(2) 0.4277(2) -0.10321(11) 0.0685(5) Uani 1 1 d .
H5A H 0.8518 0.3710 -0.1418 0.103 Uiso 1 1 calc R
H5B H 0.9987 0.3921 -0.0915 0.103 Uiso 1 1 calc R
H5C H 0.9113 0.5160 -0.1255 0.103 Uiso 1 1 calc R
C6 C 0.6505(2) 0.47616(19) -0.04245(14) 0.0640(5) Uani 1 1 d .
H6A H 0.6007 0.4068 -0.0724 0.096 Uiso 1 1 calc R
H6B H 0.6510 0.5570 -0.0740 0.096 Uiso 1 1 calc R
H6C H 0.5988 0.4914 0.0079 0.096 Uiso 1 1 calc R
C7 C 0.7002(3) -0.1670(2) -0.02078(14) 0.0833(7) Uani 1 1 d .
H7A H 0.6193 -0.1800 0.0167 0.125 Uiso 1 1 calc R
H7B H 0.7925 -0.1925 0.0046 0.125 Uiso 1 1 calc R
H7C H 0.6841 -0.2209 -0.0683 0.125 Uiso 1 1 calc R
C8 C 0.88116(15) 0.41397(13) 0.14920(8) 0.0362(3) Uani 1 1 d .
H8 H 0.9546 0.4716 0.1223 0.043 Uiso 1 1 calc R
C9 C 0.74062(16) 0.49491(14) 0.16585(7) 0.0367(3) Uani 1 1 d .
C10 C 0.74736(19) 0.63345(16) 0.17028(9) 0.0490(4) Uani 1 1 d .
H10 H 0.8389 0.6766 0.1648 0.059 Uiso 1 1 calc R
C11 C 0.6197(3) 0.70734(18) 0.18265(12) 0.0635(5) Uani 1 1 d .
H11 H 0.6258 0.8001 0.1855 0.076 Uiso 1 1 calc R
C12 C 0.4846(2) 0.6464(2) 0.19071(11) 0.0659(5) Uani 1 1 d .
H12 H 0.3987 0.6972 0.1984 0.079 Uiso 1 1 calc R
C13 C 0.47568(19) 0.5093(2) 0.18746(11) 0.0609(5) Uani 1 1 d .
H13 H 0.3836 0.4673 0.1935 0.073 Uiso 1 1 calc R
C14 C 0.60293(18) 0.43358(17) 0.17520(9) 0.0480(3) Uani 1 1 d .
H14 H 0.5960 0.3408 0.1732 0.058 Uiso 1 1 calc R
C15 C 0.94724(15) 0.36438(14) 0.23032(9) 0.0387(3) Uani 1 1 d .
N1 N 0.85401(13) 0.29782(12) 0.09846(7) 0.0389(3) Uani 1 1 d .
H1 H 0.8660 0.2205 0.1204 0.047 Uiso 1 1 calc R
N2 N 1.03560(16) 0.45217(13) 0.26698(8) 0.0500(3) Uani 1 1 d .
H2A H 1.0759 0.4327 0.3130 0.060 Uiso 1 1 calc R
H2B H 1.0526 0.5285 0.2448 0.060 Uiso 1 1 calc R
O1 O 0.70710(16) -0.03010(11) -0.04356(7) 0.0593(3) Uani 1 1 d .
O2 O 0.79440(13) 0.02268(11) 0.08144(7) 0.0507(3) Uani 1 1 d .
O3 O 0.91703(14) 0.25395(11) 0.25731(7) 0.0546(3) Uani 1 1 d .

loop_
_atom_site_aniso_label
_atom_site_aniso_U_11
_atom_site_aniso_U_22
_atom_site_aniso_U_33
_atom_site_aniso_U_23
_atom_site_aniso_U_13
_atom_site_aniso_U_12
C1 0.0486(7) 0.0416(7) 0.0392(7) -0.0047(6) -0.0033(6) 0.0001(6)
C2 0.0583(8) 0.0427(8) 0.0317(7) -0.0012(6) -0.0086(6) -0.0015(7)
C3 0.0391(6) 0.0392(7) 0.0315(6) -0.0009(5) -0.0003(5) 0.0027(6)
C4 0.0566(8) 0.0394(7) 0.0328(6) 0.0016(6) -0.0075(6) -0.0095(6)
C5 0.0798(12) 0.0787(13) 0.0469(9) 0.0094(9) 0.0063(8) -0.0198(11)
C6 0.0701(11) 0.0483(9) 0.0737(12) 0.0145(9) -0.0120(9) 0.0076(8)
C7 0.136(2) 0.0400(9) 0.0734(14) -0.0008(9) -0.0057(13) -0.0159(12)
C8 0.0436(7) 0.0346(6) 0.0304(6) -0.0015(5) -0.0031(5) -0.0028(6)
C9 0.0463(7) 0.0365(7) 0.0273(6) -0.0011(5) -0.0056(5) 0.0008(6)
C10 0.0611(9) 0.0387(8) 0.0471(8) -0.0002(6) -0.0064(8) 0.0010(7)
C11 0.0853(13) 0.0480(9) 0.0571(10) -0.0047(8) -0.0048(9) 0.0199(10)
C12 0.0670(12) 0.0812(13) 0.0495(9) -0.0063(9) -0.0052(9) 0.0320(11)
C13 0.0458(8) 0.0882(14) 0.0487(9) -0.0021(9) 0.0008(7) 0.0013(9)
C14 0.0510(8) 0.0480(8) 0.0450(8) 0.0008(7) -0.0009(6) -0.0040(7)
C15 0.0424(7) 0.0390(7) 0.0348(6) -0.0032(5) -0.0051(6) 0.0051(6)
N1 0.0532(7) 0.0322(6) 0.0314(5) -0.0018(5) -0.0063(5) 0.0032(5)
N2 0.0634(8) 0.0453(7) 0.0412(6) -0.0011(6) -0.0174(6) -0.0042(6)
O1 0.0914(9) 0.0380(6) 0.0486(6) -0.0049(5) -0.0107(6) -0.0091(6)
O2 0.0597(7) 0.0474(6) 0.0449(6) 0.0054(5) -0.0090(5) 0.0020(5)
O3 0.0729(7) 0.0442(6) 0.0467(6) 0.0088(5) -0.0178(5) -0.0028(5)

loop_
_atom_type_symbol
_atom_type_description
_atom_type_scat_dispersion_real
_atom_type_scat_dispersion_imag
_atom_type_scat_source
C C 0.0033 0.0016 'International Tables Vol C Tables 4.2.6.8 and 6.1.1.4'
H H 0.0000 0.0000 'International Tables Vol C Tables 4.2.6.8 and 6.1.1.4'
N N 0.0061 0.0033 'International Tables Vol C Tables 4.2.6.8 and 6.1.1.4'
O O 0.0106 0.0060 'International Tables Vol C Tables 4.2.6.8 and 6.1.1.4'

loop_
_geom_angle_atom_site_label_1
_geom_angle_atom_site_label_2
_geom_angle_atom_site_label_3
_geom_angle
O2 C1 O1 121.39(15)
O2 C1 C2 127.64(14)
O1 C1 C2 110.96(12)
C3 C2 C1 125.91(12)
C3 C2 H2 117.0
C1 C2 H2 117.0
N1 C3 C2 121.90(12)
N1 C3 C4 119.05(12)
C2 C3 C4 119.04(11)
C6 C4 C3 110.20(12)
C6 C4 C5 110.87(15)
C3 C4 C5 111.30(14)
C6 C4 H4 108.1
C3 C4 H4 108.1
C5 C4 H4 108.1
C4 C5 H5A 109.5
C4 C5 H5B 109.5
H5A C5 H5B 109.5
C4 C5 H5C 109.5
H5A C5 H5C 109.5
H5B C5 H5C 109.5
C4 C6 H6A 109.5
C4 C6 H6B 109.5
H6A C6 H6B 109.5
C4 C6 H6C 109.5
H6A C6 H6C 109.5
H6B C6 H6C 109.5
O1 C7 H7A 109.5
O1 C7 H7B 109.5
H7A C7 H7B 109.5
O1 C7 H7C 109.5
H7A C7 H7C 109.5
H7B C7 H7C 109.5
N1 C8 C9 113.04(11)
N1 C8 C15 107.72(11)
C9 C8 C15 109.44(11)
N1 C8 H8 108.9
C9 C8 H8 108.9
C15 C8 H8 108.9
C14 C9 C10 118.34(14)
C14 C9 C8 121.33(13)
C10 C9 C8 120.31(14)
C11 C10 C9 120.52(17)
C11 C10 H10 119.7
C9 C10 H10 119.7
C12 C11 C10 120.75(17)
C12 C11 H11 119.6
C10 C11 H11 119.6
C11 C12 C13 119.68(17)
C11 C12 H12 120.2
C13 C12 H12 120.2
C12 C13 C14 120.27(18)
C12 C13 H13 119.9
C14 C13 H13 119.9
C13 C14 C9 120.43(16)
C13 C14 H14 119.8
C9 C14 H14 119.8
O3 C15 N2 124.45(14)
O3 C15 C8 121.40(12)
N2 C15 C8 114.14(12)
C3 N1 C8 125.39(11)
C3 N1 H1 117.3
C8 N1 H1 117.3
C15 N2 H2A 120.0
C15 N2 H2B 120.0
H2A N2 H2B 120.0
C1 O1 C7 117.63(15)

loop_
_geom_bond_atom_site_label_1
_geom_bond_atom_site_label_2
_geom_bond_distance
C1 O2 1.2303(18)
C1 O1 1.3617(18)
C1 C2 1.419(2)
C2 C3 1.357(2)
C2 H2 0.9300
C3 N1 1.3548(18)
C3 C4 1.516(2)
C4 C6 1.512(2)
C4 C5 1.528(2)
C4 H4 0.9800
C5 H5A 0.9600
C5 H5B 0.9600
C5 H5C 0.9600
C6 H6A 0.9600
C6 H6B 0.9600
C6 H6C 0.9600
C7 O1 1.420(2)
C7 H7A 0.9600
C7 H7B 0.9600
C7 H7C 0.9600
C8 N1 1.4506(17)
C8 C9 1.520(2)
C8 C15 1.5409(19)
C8 H8 0.9800
C9 C14 1.385(2)
C9 C10 1.389(2)
C10 C11 1.375(3)
C10 H10 0.9300
C11 C12 1.360(3)
C11 H11 0.9300
C12 C13 1.374(3)
C12 H12 0.9300
C13 C14 1.382(3)
C13 H13 0.9300
C14 H14 0.9300
C15 O3 1.2205(18)
C15 N2 1.3263(19)
N1 H1 0.8600
N2 H2A 0.8600
N2 H2B 0.8600

loop_
_cod_related_entry_id
_cod_related_entry_database
_cod_related_entry_code
1 ChemSpider 30660460
